data_4020455
loop_
_publ_author_name
'Xiangshu Xiao'
'Mark Cushman'

_journal_name_full 'Journal of Organic Chemistry'
_journal_page_first 6496
_journal_page_last 6498
_journal_paper_doi 10.1021/jo050831t
_journal_volume 70
_journal_year 2005
_chemical_formula_moiety 'C21 H21 N1 O7'
_chemical_formula_sum 'C21 H21 N O7'
_chemical_formula_weight 399.40
_space_group_IT_number 14
_symmetry_cell_setting monoclinic
_symmetry_space_group_name_Hall '-P 2ybc'
_symmetry_space_group_name_H-M 'P 1 21/c 1'
_cell_angle_alpha 90.00
_cell_angle_beta 113.227(11)
_cell_angle_gamma 90.00
_cell_formula_units_Z 4
_cell_length_a 11.0652(13)
_cell_length_b 14.1943(19)
_cell_length_c 13.049(2)
_cell_measurement_temperature 150
_cell_volume 1883.4(4)
_diffrn_ambient_temperature 150
_exptl_crystal_density_diffrn 1.41
_cod_original_sg_symbol_H-M 'P 21/c'
_cod_original_formula_sum 'C21 H21 N1 O7'
_cod_database_code 4020455

loop_
_symmetry_equiv_pos_as_xyz
'x, y, z'
'-x, y+1/2, -z+1/2'
'-x, -y, -z'
'x, -y+1/2, z+1/2'

loop_
_atom_site_label
_atom_site_type_symbol
_atom_site_fract_x
_atom_site_fract_y
_atom_site_fract_z
_atom_site_U_iso_or_equiv
_atom_site_adp_type
_atom_site_occupancy
_atom_site_symmetry_multiplicity
_atom_site_calc_flag
_atom_site_refinement_flags
_atom_site_disorder_assembly
_atom_site_disorder_group
O(6) O -0.0440(3) 0.3626(2) -0.1303(2) 0.0392(8) Uani 1 1 d . . .
O(21) O -0.3697(3) 0.0706(2) 0.0256(2) 0.0361(8) Uani 1 1 d . . .
O(31) O -0.4050(3) 0.1210(2) -0.1748(2) 0.0372(8) Uani 1 1 d . . .
O(84) O 0.4802(3) 0.1521(3) 0.4522(3) 0.0481(10) Uani 1 1 d . . .
O(86) O 0.5163(3) 0.0567(2) 0.3247(3) 0.0408(9) Uani 1 1 d . . .
O(91) O -0.1789(3) 0.4149(2) 0.1552(3) 0.0390(8) Uani 1 1 d . . .
O(92) O 0.0037(3) 0.4248(2) 0.3101(3) 0.0407(9) Uani 1 1 d . . .
N(7) N 0.0806(3) 0.3652(3) 0.0548(3) 0.0299(9) Uani 1 1 d . . .
C(1) C -0.1872(4) 0.1796(3) 0.1083(3) 0.0282(10) Uani 1 1 d . . .
C(2) C -0.2841(4) 0.1370(3) 0.0177(3) 0.0286(10) Uani 1 1 d . . .
C(3) C -0.3013(4) 0.1625(3) -0.0915(4) 0.0310(11) Uani 1 1 d . . .
C(4) C -0.2155(4) 0.2247(3) -0.1072(4) 0.0291(10) Uani 1 1 d . . .
C(5) C -0.1141(4) 0.2660(3) -0.0147(4) 0.0284(10) Uani 1 1 d . . .
C(6) C -0.0238(4) 0.3347(3) -0.0353(4) 0.0300(11) Uani 1 1 d . . .
C(8) C 0.1163(4) 0.3287(3) 0.1681(3) 0.0290(10) Uani 1 1 d . . .
C(9) C -0.0060(4) 0.2989(3) 0.1887(4) 0.0299(10) Uani 1 1 d . . .
C(10) C -0.1031(4) 0.2449(3) 0.0912(3) 0.0283(10) Uani 1 1 d . . .
C(22) C -0.3526(5) 0.0418(4) 0.1349(4) 0.0415(12) Uani 1 1 d . . .
C(32) C -0.4384(5) 0.1565(3) -0.2853(4) 0.0362(12) Uani 1 1 d . . .
C(71) C 0.1747(5) 0.4280(3) 0.0375(4) 0.0387(12) Uani 1 1 d . . .
C(81) C 0.2216(4) 0.2531(3) 0.2007(4) 0.0296(11) Uani 1 1 d . . .
C(82) C 0.2989(5) 0.2440(3) 0.3149(4) 0.0367(12) Uani 1 1 d . . .
C(83) C 0.3942(4) 0.1756(3) 0.3460(4) 0.0334(11) Uani 1 1 d . . .
C(85) C 0.5746(5) 0.0912(3) 0.4366(4) 0.0376(12) Uani 1 1 d . . .
C(87) C 0.4138(4) 0.1171(3) 0.2693(4) 0.0317(11) Uani 1 1 d . . .
C(88) C 0.3395(5) 0.1233(3) 0.1588(4) 0.0369(12) Uani 1 1 d . . .
C(89) C 0.2399(5) 0.1929(3) 0.1242(4) 0.0343(11) Uani 1 1 d . . .
C(91) C -0.0730(5) 0.3855(3) 0.2130(4) 0.0305(11) Uani 1 1 d . . .
C(93) C -0.0522(6) 0.5076(4) 0.3399(5) 0.0513(15) Uani 1 1 d . . .
H(1) H -0.1780 0.1644 0.1819 0.034 Uiso 1 1 calc R . .
H(4) H -0.2243 0.2400 -0.1806 0.035 Uiso 1 1 calc R . .
H(8) H 0.1556 0.3831 0.2193 0.035 Uiso 1 1 calc R . .
H(9) H 0.0233 0.2570 0.2558 0.036 Uiso 1 1 calc R . .
H(82) H 0.2858 0.2835 0.3684 0.044 Uiso 1 1 calc R . .
H(88) H 0.3535 0.0828 0.1067 0.044 Uiso 1 1 calc R . .
H(89) H 0.1846 0.1986 0.0474 0.041 Uiso 1 1 calc R . .
H(22A) H -0.2648 0.0145 0.1728 0.062 Uiso 1 1 calc R . .
H(22B) H -0.4193 -0.0053 0.1301 0.062 Uiso 1 1 calc R . .
H(22C) H -0.3620 0.0965 0.1770 0.062 Uiso 1 1 calc R . .
H(32A) H -0.4537 0.2246 -0.2862 0.054 Uiso 1 1 calc R . .
H(32B) H -0.5184 0.1253 -0.3366 0.054 Uiso 1 1 calc R . .
H(32C) H -0.3661 0.1440 -0.3088 0.054 Uiso 1 1 calc R . .
H(71A) H 0.2430 0.3906 0.0263 0.058 Uiso 1 1 calc R . .
H(71B) H 0.2153 0.4684 0.1031 0.058 Uiso 1 1 calc R . .
H(71C) H 0.1294 0.4671 -0.0284 0.058 Uiso 1 1 calc R . .
H(85A) H 0.6564 0.1262 0.4485 0.045 Uiso 1 1 calc R . .
H(85B) H 0.5964 0.0382 0.4902 0.045 Uiso 1 1 calc R . .
H(93A) H -0.0707 0.5554 0.2815 0.077 Uiso 1 1 calc R . .
H(93B) H 0.0104 0.5329 0.4109 0.077 Uiso 1 1 calc R . .
H(93C) H -0.1340 0.4904 0.3475 0.077 Uiso 1 1 calc R . .

loop_
_atom_site_aniso_label
_atom_site_aniso_U_11
_atom_site_aniso_U_22
_atom_site_aniso_U_33
_atom_site_aniso_U_12
_atom_site_aniso_U_13
_atom_site_aniso_U_23
O(6) 0.051(2) 0.044(2) 0.0245(18) -0.0092(16) 0.0164(15) 0.0031(15)
O(21) 0.0436(19) 0.0362(18) 0.0285(17) -0.0132(15) 0.0141(14) -0.0007(14)
O(31) 0.0440(19) 0.0406(19) 0.0230(17) -0.0113(15) 0.0090(15) -0.0020(14)
O(84) 0.048(2) 0.065(2) 0.0283(18) 0.0159(18) 0.0111(16) 0.0055(17)
O(86) 0.042(2) 0.0414(19) 0.0372(19) 0.0090(16) 0.0130(16) 0.0009(15)
O(91) 0.037(2) 0.0394(19) 0.0399(19) 0.0077(16) 0.0140(16) -0.0005(16)
O(92) 0.0403(19) 0.046(2) 0.0364(19) -0.0035(16) 0.0156(16) -0.0159(16)
N(7) 0.031(2) 0.033(2) 0.027(2) -0.0010(17) 0.0124(17) 0.0059(17)
C(1) 0.037(3) 0.030(2) 0.021(2) 0.002(2) 0.014(2) 0.0001(19)
C(2) 0.034(3) 0.026(2) 0.029(2) 0.000(2) 0.015(2) -0.0003(19)
C(3) 0.034(3) 0.030(2) 0.029(3) 0.000(2) 0.012(2) -0.001(2)
C(4) 0.035(3) 0.030(2) 0.023(2) 0.002(2) 0.013(2) -0.0012(19)
C(5) 0.033(2) 0.028(2) 0.028(2) 0.005(2) 0.017(2) -0.0016(19)
C(6) 0.034(3) 0.032(3) 0.025(3) 0.004(2) 0.013(2) 0.001(2)
C(8) 0.031(2) 0.034(3) 0.023(2) -0.002(2) 0.0115(19) 0.000(2)
C(9) 0.030(2) 0.034(3) 0.025(2) -0.002(2) 0.010(2) -0.002(2)
C(10) 0.032(2) 0.029(2) 0.025(2) 0.004(2) 0.013(2) 0.0001(19)
C(22) 0.046(3) 0.047(3) 0.036(3) -0.008(2) 0.020(2) 0.009(2)
C(32) 0.042(3) 0.040(3) 0.024(2) 0.001(2) 0.010(2) -0.001(2)
C(71) 0.037(3) 0.043(3) 0.037(3) -0.005(2) 0.016(2) 0.003(2)
C(81) 0.031(2) 0.032(2) 0.028(2) 0.000(2) 0.014(2) 0.004(2)
C(82) 0.038(3) 0.046(3) 0.026(2) 0.001(2) 0.012(2) -0.005(2)
C(83) 0.031(3) 0.044(3) 0.025(2) 0.003(2) 0.010(2) 0.004(2)
C(85) 0.037(3) 0.044(3) 0.034(3) 0.003(2) 0.016(2) 0.005(2)
C(87) 0.028(2) 0.032(3) 0.033(3) 0.006(2) 0.010(2) 0.004(2)
C(88) 0.038(3) 0.036(3) 0.039(3) 0.002(2) 0.017(2) -0.003(2)
C(89) 0.038(3) 0.039(3) 0.024(2) -0.002(2) 0.010(2) 0.001(2)
C(91) 0.034(3) 0.032(3) 0.031(3) -0.003(2) 0.019(2) -0.001(2)
C(93) 0.061(4) 0.044(3) 0.060(4) -0.001(3) 0.036(3) -0.019(3)

loop_
_geom_bond_atom_site_label_1
_geom_bond_atom_site_label_2
_geom_bond_distance
_geom_bond_site_symmetry_1
_geom_bond_site_symmetry_2
_geom_bond_publ_flag
O(6) C(6) 1.235(5) . . ?
O(21) C(2) 1.368(5) . . ?
O(21) C(22) 1.422(5) . . ?
O(31) C(3) 1.365(5) . . ?
O(31) C(32) 1.432(5) . . ?
O(84) C(83) 1.377(5) . . ?
O(84) C(85) 1.431(6) . . ?
O(86) C(87) 1.377(5) . . ?
O(86) C(85) 1.430(5) . . ?
O(91) C(91) 1.192(5) . . ?
O(92) C(91) 1.338(5) . . ?
O(92) C(93) 1.450(6) . . ?
N(7) C(6) 1.353(5) . . ?
N(7) C(71) 1.454(6) . . ?
N(7) C(8) 1.466(5) . . ?
C(1) C(2) 1.384(6) . . ?
C(1) C(10) 1.391(6) . . ?
C(2) C(3) 1.409(6) . . ?
C(3) C(4) 1.369(6) . . ?
C(4) C(5) 1.411(6) . . ?
C(5) C(10) 1.371(6) . . ?
C(5) C(6) 1.494(6) . . ?
C(8) C(81) 1.517(6) . . ?
C(8) C(9) 1.540(6) . . ?
C(9) C(10) 1.512(6) . . ?
C(9) C(91) 1.532(6) . . ?
C(81) C(89) 1.388(6) . . ?
C(81) C(82) 1.401(6) . . ?
C(82) C(83) 1.372(7) . . ?
C(83) C(87) 1.382(6) . . ?
C(87) C(88) 1.352(6) . . ?
C(88) C(89) 1.415(7) . . ?
